data_2242826
loop_
_publ_author_name
'Kikuchi, Takuya'
'Gontani, Saori'
'Miyanaga, Kyohei'
'Kurata, Takaaki'
'Akatani, Yoshiki'
'Matsumoto, Shinya'

_publ_section_title
;
 Crystal structure of benzyl 2-naphthyl ether, a sensitiser for thermal
 paper
;
_journal_coeditor_code IS5508
_journal_issue 2
_journal_name_full 'Acta Crystallographica Section E'
_journal_page_first 242
_journal_page_last 245
_journal_paper_doi 10.1107/S2056989019000690
_journal_volume 75
_journal_year 2019
_chemical_absolute_configuration ad
_chemical_formula_iupac 'C17 H14 O'
_chemical_formula_moiety 'C17 H14 O'
_chemical_formula_sum 'C17 H14 O'
_chemical_formula_weight 234.30
_chemical_name_common
;
Benzyl naphthalen-2-yl ether
;
_chemical_name_systematic
;
2-(Benzyloxy)naphthalene
;
_space_group_crystal_system orthorhombic
_space_group_IT_number 19
_space_group_name_Hall 'P 2ac 2ab'
_space_group_name_H-M_alt 'P 21 21 21'
_symmetry_space_group_name_Hall 'P 2ac 2ab'
_symmetry_space_group_name_H-M 'P 21 21 21'
_atom_sites_solution_hydrogens geom
_atom_sites_solution_primary direct
_atom_sites_solution_secondary difmap
_cell_angle_alpha 90.0000
_cell_angle_beta 90.0000
_cell_angle_gamma 90.0000
_cell_formula_units_Z 4
_cell_length_a 6.10537(10)
_cell_length_b 7.58687(13)
_cell_length_c 26.8196(5)
_cell_measurement_reflns_used 2523
_cell_measurement_temperature 298
_cell_measurement_theta_max 71.13
_cell_measurement_theta_min 6.06
_cell_volume 1242.30(4)
_computing_cell_refinement
;
CrysAlis PRO (Rigaku OD, 2015)
;
_computing_data_collection
;
CrysAlis PRO (Rigaku OD, 2015)
;
_computing_data_reduction
;
CrysAlis PRO (Rigaku OD, 2015)
;
_computing_molecular_graphics
;
CrystalStructure (Rigaku, 2018)
;
_computing_publication_material
;
CrystalStructure (Rigaku, 2018)
;
_computing_structure_refinement
;
SHELXL2014 (Sheldrick, 2015<i>b</i>)
;
_computing_structure_solution
;
<i>SHELXT</i> (Sheldrick, 2015<i>a</i>)
;
_diffrn_ambient_temperature 298
_diffrn_detector_area_resol_mean 5.811
_diffrn_measured_fraction_theta_full 0.995
_diffrn_measured_fraction_theta_max 0.995
_diffrn_measurement_device_type 'Rigaku XtaLAB PRO'
_diffrn_measurement_method \w
_diffrn_radiation_type 'Cu K\a'
_diffrn_radiation_wavelength 1.54184
_diffrn_reflns_av_R_equivalents 0.0334
_diffrn_reflns_av_unetI/netI 0.0550
_diffrn_reflns_limit_h_max 7
_diffrn_reflns_limit_h_min -3
_diffrn_reflns_limit_k_max 8
_diffrn_reflns_limit_k_min -9
_diffrn_reflns_limit_l_max 31
_diffrn_reflns_limit_l_min -31
_diffrn_reflns_number 3724
_diffrn_reflns_theta_full 66.407
_diffrn_reflns_theta_max 66.407
_diffrn_reflns_theta_min 3.296
_diffrn_standards_number 0
_exptl_absorpt_coefficient_mu 0.594
_exptl_absorpt_correction_T_max 0.976
_exptl_absorpt_correction_T_min 0.396
_exptl_absorpt_correction_type multi-scan
_exptl_absorpt_process_details
;
(CrysAlis PRO; Rigaku OD, 2015)
;
_exptl_crystal_colour colourless
_exptl_crystal_density_diffrn 1.253
_exptl_crystal_density_method 'not measured'
_exptl_crystal_description plate
_exptl_crystal_F_000 496.00
_exptl_crystal_size_max 0.605
_exptl_crystal_size_mid 0.415
_exptl_crystal_size_min 0.041
_refine_diff_density_max 0.12
_refine_diff_density_min -0.20
_refine_ls_abs_structure_details
;
Flack <i>x</i> determined using 601 quotients
[(<i>I</i>^+^)-(<i>I</i>^-^)]/[(<i>I</i>^+^)+(<i>I</i>^-^)]
(Parsons <i>et al</i>., 2013)
;
_refine_ls_abs_structure_Flack -0.3(3)
_refine_ls_extinction_method none
_refine_ls_goodness_of_fit_ref 1.013
_refine_ls_hydrogen_treatment constr
_refine_ls_number_parameters 163
_refine_ls_number_reflns 2017
_refine_ls_number_restraints 0
_refine_ls_R_factor_all 0.0448
_refine_ls_R_factor_gt 0.0424
_refine_ls_shift/su_max 0.000
_refine_ls_structure_factor_coef Fsqd
_refine_ls_weighting_details 'w = 1/[\s^2^(Fo^2^)+(0.0559P)^2^] where P=(Fo^2^+2Fc^2^)/3'
_refine_ls_weighting_scheme calc
_refine_ls_wR_factor_gt 0.1041
_refine_ls_wR_factor_ref 0.1069
_reflns_number_gt 1841
_reflns_number_total 2017
_reflns_threshold_expression F^2^>2.0\s(F^2^)
_cod_data_source_file is5508sup1.cif
_cod_data_source_block I
_cod_database_code 2242826

loop_
_space_group_symop_id
_space_group_symop_operation_xyz
1 +X,+Y,+Z
2 1/2-X,-Y,1/2+Z
3 1/2+X,1/2-Y,-Z
4 -X,1/2+Y,1/2-Z

loop_
_atom_site_type_symbol
_atom_site_label
_atom_site_fract_x
_atom_site_fract_y
_atom_site_fract_z
_atom_site_U_iso_or_equiv
_atom_site_adp_type
_atom_site_calc_flag
_atom_site_occupancy
O O1 0.5853(3) 0.5557(2) 0.39703(5) 0.0492(4) Uani d 1
C C1 0.6358(4) 0.5250(3) 0.44606(8) 0.0394(5) Uani d 1
C C5 0.5738(4) 0.5198(3) 0.53498(7) 0.0380(5) Uani d 1
C C3 0.9115(3) 0.4027(3) 0.50010(8) 0.0432(5) Uani d 1
H H3 1.0488 0.3518 0.5045 0.052 Uiso calc 1
C C4 0.7789(4) 0.4363(3) 0.54226(8) 0.0393(5) Uani d 1
C C12 0.3435(4) 0.6519(3) 0.33234(8) 0.0446(5) Uani d 1
C C6 0.5058(3) 0.5652(3) 0.48601(8) 0.0405(5) Uani d 1
H H6 0.3728 0.6223 0.4811 0.049 Uiso calc 1
C C7 0.8415(4) 0.3848(3) 0.59097(9) 0.0494(6) Uani d 1
H H7 0.9760 0.3300 0.5960 0.059 Uiso calc 1
C C2 0.8426(4) 0.4432(3) 0.45349(9) 0.0447(5) Uani d 1
H H2 0.9310 0.4173 0.4262 0.054 Uiso calc 1
C C10 0.4399(4) 0.5505(3) 0.57705(8) 0.0466(5) Uani d 1
H H10 0.3060 0.6072 0.5731 0.056 Uiso calc 1
C C11 0.3713(4) 0.6215(4) 0.38720(8) 0.0491(6) Uani d 1
H H11A 0.3492 0.7313 0.4051 0.059 Uiso calc 1
H H11B 0.2628 0.5374 0.3987 0.059 Uiso calc 1
C C8 0.7069(5) 0.4148(4) 0.63052(9) 0.0561(6) Uani d 1
H H8 0.7496 0.3798 0.6623 0.067 Uiso calc 1
C C9 0.5047(5) 0.4980(3) 0.62363(9) 0.0547(6) Uani d 1
H H9 0.4136 0.5177 0.6509 0.066 Uiso calc 1
C C13 0.1486(4) 0.6077(4) 0.30972(9) 0.0572(6) Uani d 1
H H13 0.0402 0.5509 0.3280 0.069 Uiso calc 1
C C17 0.5030(5) 0.7337(4) 0.30452(9) 0.0557(6) Uani d 1
H H17 0.6365 0.7617 0.3192 0.067 Uiso calc 1
C C16 0.4669(6) 0.7750(4) 0.25472(10) 0.0650(8) Uani d 1
H H16 0.5752 0.8315 0.2363 0.078 Uiso calc 1
C C14 0.1122(5) 0.6472(5) 0.25993(10) 0.0721(9) Uani d 1
H H14 -0.0195 0.6162 0.2449 0.086 Uiso calc 1
C C15 0.2717(5) 0.7322(4) 0.23289(10) 0.0706(9) Uani d 1
H H15 0.2467 0.7607 0.1996 0.085 Uiso calc 1

loop_
_atom_site_aniso_label
_atom_site_aniso_U_11
_atom_site_aniso_U_22
_atom_site_aniso_U_33
_atom_site_aniso_U_12
_atom_site_aniso_U_13
_atom_site_aniso_U_23
O1 0.0436(8) 0.0647(10) 0.0394(8) 0.0042(7) 0.0028(7) 0.0050(7)
C1 0.0388(11) 0.0405(11) 0.0387(11) -0.0026(9) 0.0009(9) 0.0015(8)
C5 0.0394(11) 0.0352(10) 0.0393(11) -0.0026(8) 0.0009(9) -0.0017(9)
C3 0.0325(9) 0.0461(11) 0.0510(13) 0.0024(9) 0.0007(11) -0.0012(10)
C4 0.0366(10) 0.0367(10) 0.0448(11) -0.0015(9) -0.0019(10) -0.0017(9)
C12 0.0473(12) 0.0465(11) 0.0401(11) 0.0038(10) -0.0003(10) -0.0054(9)
C6 0.0342(10) 0.0439(11) 0.0435(11) 0.0035(8) 0.0025(10) 0.0006(9)
C7 0.0474(12) 0.0489(12) 0.0517(13) 0.0047(11) -0.0082(12) 0.0020(10)
C2 0.0342(10) 0.0509(12) 0.0490(12) -0.0003(9) 0.0086(10) -0.0012(10)
C10 0.0438(12) 0.0505(12) 0.0454(12) 0.0058(10) 0.0058(11) -0.0035(10)
C11 0.0433(12) 0.0619(14) 0.0423(12) 0.0026(11) 0.0017(10) 0.0014(10)
C8 0.0682(16) 0.0590(14) 0.0411(12) 0.0024(13) -0.0041(13) 0.0023(11)
C9 0.0633(15) 0.0595(14) 0.0414(12) 0.0015(13) 0.0100(12) -0.0025(11)
C13 0.0472(12) 0.0702(16) 0.0542(14) -0.0016(12) -0.0033(12) -0.0035(12)
C17 0.0600(14) 0.0602(15) 0.0470(13) -0.0119(12) -0.0011(13) -0.0033(11)
C16 0.085(2) 0.0626(16) 0.0473(14) -0.0058(16) 0.0077(15) 0.0040(12)
C14 0.0624(17) 0.099(2) 0.0545(16) 0.0074(17) -0.0178(15) -0.0066(16)
C15 0.092(2) 0.0753(19) 0.0444(13) 0.0178(18) -0.0101(16) 0.0030(13)

loop_
_atom_type_symbol
_atom_type_description
_atom_type_scat_dispersion_real
_atom_type_scat_dispersion_imag
_atom_type_scat_source
H H 0.0000 0.0000
;
International Tables for Crystallography
(Vol. C, Table 6.1.1.4)
;
O O 0.0492 0.0322
;
International Tables for Crystallography
(Vol. C, Tables 4.2.6.8 and 6.1.1.4)
;
C C 0.0181 0.0091
;
International Tables for Crystallography
(Vol. C, Tables 4.2.6.8 and 6.1.1.4)
;

loop_
_geom_angle_atom_site_label_1
_geom_angle_atom_site_label_2
_geom_angle_atom_site_label_3
_geom_angle
C1 O1 C11 116.36(18)
C6 C1 O1 125.7(2)
C6 C1 C2 120.2(2)
O1 C1 C2 114.1(2)
C10 C5 C4 118.4(2)
C10 C5 C6 122.0(2)
C4 C5 C6 119.61(19)
C2 C3 C4 121.3(2)
C2 C3 H3 119.4
C4 C3 H3 119.4
C3 C4 C7 122.2(2)
C3 C4 C5 118.47(19)
C7 C4 C5 119.3(2)
C17 C12 C13 118.9(2)
C17 C12 C11 121.5(2)
C13 C12 C11 119.5(2)
C1 C6 C5 120.1(2)
C1 C6 H6 120.0
C5 C6 H6 120.0
C8 C7 C4 120.6(2)
C8 C7 H7 119.7
C4 C7 H7 119.7
C3 C2 C1 120.3(2)
C3 C2 H2 119.8
C1 C2 H2 119.8
C9 C10 C5 120.9(2)
C9 C10 H10 119.5
C5 C10 H10 119.5
O1 C11 C12 109.85(19)
O1 C11 H11A 109.7
C12 C11 H11A 109.7
O1 C11 H11B 109.7
C12 C11 H11B 109.7
H11A C11 H11B 108.2
C7 C8 C9 120.4(2)
C7 C8 H8 119.8
C9 C8 H8 119.8
C10 C9 C8 120.4(2)
C10 C9 H9 119.8
C8 C9 H9 119.8
C12 C13 C14 120.7(3)
C12 C13 H13 119.7
C14 C13 H13 119.7
C12 C17 C16 120.8(3)
C12 C17 H17 119.6
C16 C17 H17 119.6
C15 C16 C17 119.8(3)
C15 C16 H16 120.1
C17 C16 H16 120.1
C15 C14 C13 119.7(3)
C15 C14 H14 120.1
C13 C14 H14 120.1
C16 C15 C14 120.2(3)
C16 C15 H15 119.9
C14 C15 H15 119.9

loop_
_geom_bond_atom_site_label_1
_geom_bond_atom_site_label_2
_geom_bond_distance
O1 C1 1.370(2)
O1 C11 1.423(3)
C1 C6 1.368(3)
C1 C2 1.421(3)
C5 C10 1.413(3)
C5 C4 1.417(3)
C5 C6 1.420(3)
C3 C2 1.354(3)
C3 C4 1.414(3)
C3 H3 0.9300
C4 C7 1.416(3)
C12 C17 1.374(3)
C12 C13 1.377(3)
C12 C11 1.499(3)
C6 H6 0.9300
C7 C8 1.361(4)
C7 H7 0.9300
C2 H2 0.9300
C10 C9 1.370(3)
C10 H10 0.9300
C11 H11A 0.9700
C11 H11B 0.9700
C8 C9 1.399(4)
C8 H8 0.9300
C9 H9 0.9300
C13 C14 1.387(4)
C13 H13 0.9300
C17 C16 1.390(4)
C17 H17 0.9300
C16 C15 1.367(4)
C16 H16 0.9300
C14 C15 1.375(4)
C14 H14 0.9300
C15 H15 0.9300

loop_
_geom_hbond_atom_site_label_D
_geom_hbond_atom_site_label_H
_geom_hbond_atom_site_label_A
_geom_hbond_site_symmetry_D
_geom_hbond_site_symmetry_H
_geom_hbond_site_symmetry_A
_geom_hbond_distance_DH
_geom_hbond_distance_HA
_geom_hbond_distance_DA
_geom_hbond_angle_DHA
_geom_hbond_publ_flag
C3 H3 Cg1 1_555 1_555 3_556 0.93 2.71 3.439(2) 135 y
C11 H11A Cg2 1_555 1_555 3_466 0.97 2.63 3.512(3) 150 y
C16 H16 Cg3 1_555 1_555 4_655 0.93 2.87 3.586(3) 135 y

loop_
_geom_torsion_atom_site_label_1
_geom_torsion_atom_site_label_2
_geom_torsion_atom_site_label_3
_geom_torsion_atom_site_label_4
_geom_torsion
C11 O1 C1 C6 -5.6(3)
C11 O1 C1 C2 174.04(19)
C2 C3 C4 C7 175.9(2)
C2 C3 C4 C5 -2.3(3)
C10 C5 C4 C3 178.9(2)
C6 C5 C4 C3 0.8(3)
C10 C5 C4 C7 0.8(3)
C6 C5 C4 C7 -177.4(2)
O1 C1 C6 C5 177.4(2)
C2 C1 C6 C5 -2.2(3)
C10 C5 C6 C1 -176.7(2)
C4 C5 C6 C1 1.4(3)
C3 C4 C7 C8 -178.1(2)
C5 C4 C7 C8 0.0(3)
C4 C3 C2 C1 1.6(3)
C6 C1 C2 C3 0.7(3)
O1 C1 C2 C3 -178.9(2)
C4 C5 C10 C9 -1.2(3)
C6 C5 C10 C9 176.9(2)
C1 O1 C11 C12 178.72(19)
C17 C12 C11 O1 -44.9(3)
C13 C12 C11 O1 139.5(2)
C4 C7 C8 C9 -0.3(4)
C5 C10 C9 C8 0.9(4)
C7 C8 C9 C10 -0.1(4)
C17 C12 C13 C14 -0.8(4)
C11 C12 C13 C14 174.9(3)
C13 C12 C17 C16 1.4(4)
C11 C12 C17 C16 -174.2(2)
C12 C17 C16 C15 -0.7(4)
C12 C13 C14 C15 -0.4(4)
C17 C16 C15 C14 -0.6(5)
C13 C14 C15 C16 1.2(5)

_cod_database_fobs_code 2242826
